data_4307533
loop_
_publ_author_name
'L. Jonas L H\"aller'
'Nikolas Kaltsoyannis'
'Mark J. Sarsfield'
'Iain May'
'St\'ephanie M. Cornet'
'Michael P. Redmond'
'Madeleine Helliwell'

_publ_section_title
;
A Structural and Theoretical Investigation of Equatorial cis and trans
Uranyl Phosphinimine and Uranyl Phosphine Oxide Complexes
UO2Cl2(Cy3PNH)2 and UO2Cl2(Cy3PO)2
;
_journal_name_full 'Inorganic Chemistry'
_journal_page_first 4868
_journal_page_last 4875
_journal_paper_doi 10.1021/ic062031m
_journal_volume 46
_journal_year 2007
_chemical_formula_sum 'C36 H68 Cl8 O4 P2 U'
_chemical_formula_weight 1148.47
_chemical_name_systematic
; 
 ? 
;
_space_group_IT_number 15
_symmetry_cell_setting monoclinic
_symmetry_space_group_name_Hall '-C 2yc'
_symmetry_space_group_name_H-M 'C 1 2/c 1'
_atom_sites_solution_hydrogens geom
_atom_sites_solution_primary direct
_atom_sites_solution_secondary difmap
_audit_creation_method SHELXL-97
_cell_angle_alpha 90.00
_cell_angle_beta 104.301(3)
_cell_angle_gamma 90.00
_cell_formula_units_Z 10
_cell_length_a 43.387(7)
_cell_length_b 8.8391(14)
_cell_length_c 25.714(4)
_cell_measurement_reflns_used 3065
_cell_measurement_temperature 100(2)
_cell_measurement_theta_max 23.00
_cell_measurement_theta_min 2.35
_cell_volume 9556(3)
_computing_cell_refinement 'Bruker SMART'
_computing_data_collection 'Bruker SMART'
_computing_data_reduction 'Bruker SAINT'
_computing_molecular_graphics 'Bruker SHELXTL'
_computing_publication_material 'Bruker SHELXTL'
_computing_structure_refinement 'SHELXL-97 (Sheldrick, 1997)'
_computing_structure_solution 'SHELXS-97 (Sheldrick, 1990)'
_diffrn_ambient_temperature 100(2)
_diffrn_measured_fraction_theta_full 0.982
_diffrn_measured_fraction_theta_max 0.982
_diffrn_measurement_device_type 'CCD area detector'
_diffrn_measurement_method 'phi and omega scans'
_diffrn_radiation_monochromator graphite
_diffrn_radiation_source 'fine-focus sealed tube'
_diffrn_radiation_type MoK\a
_diffrn_radiation_wavelength 0.71073
_diffrn_reflns_av_R_equivalents 0.1036
_diffrn_reflns_av_sigmaI/netI 0.1598
_diffrn_reflns_limit_h_max 54
_diffrn_reflns_limit_h_min -54
_diffrn_reflns_limit_k_max 11
_diffrn_reflns_limit_k_min -11
_diffrn_reflns_limit_l_max 32
_diffrn_reflns_limit_l_min -32
_diffrn_reflns_number 37011
_diffrn_reflns_theta_full 26.59
_diffrn_reflns_theta_max 26.59
_diffrn_reflns_theta_min 1.63
_exptl_absorpt_coefficient_mu 4.932
_exptl_absorpt_correction_T_max 1
_exptl_absorpt_correction_T_min 0.190342
_exptl_absorpt_correction_type multi-scan
_exptl_absorpt_process_details SADABS
_exptl_crystal_colour 'pale yellow'
_exptl_crystal_density_diffrn 1.996
_exptl_crystal_density_meas 0
_exptl_crystal_density_method 'not measured'
_exptl_crystal_description prism
_exptl_crystal_F_000 5740
_exptl_crystal_size_max 0.10
_exptl_crystal_size_mid 0.10
_exptl_crystal_size_min 0.05
_refine_diff_density_max 2.536
_refine_diff_density_min -1.364
_refine_diff_density_rms 0.140
_refine_ls_extinction_method none
_refine_ls_goodness_of_fit_ref 0.827
_refine_ls_hydrogen_treatment mixed
_refine_ls_matrix_type full
_refine_ls_number_parameters 474
_refine_ls_number_reflns 9824
_refine_ls_number_restraints 0
_refine_ls_restrained_S_all 0.827
_refine_ls_R_factor_all 0.1263
_refine_ls_R_factor_gt 0.0516
_refine_ls_shift/su_max 0.002
_refine_ls_shift/su_mean 0.000
_refine_ls_structure_factor_coef Fsqd
_refine_ls_weighting_details 'calc w=1/[\s^2^(Fo^2^)+(0.0326P)^2^+0.0000P] where P=(Fo^2^+2Fc^2^)/3'
_refine_ls_weighting_scheme calc
_refine_ls_wR_factor_gt 0.0899
_refine_ls_wR_factor_ref 0.1050
_reflns_number_gt 4925
_reflns_number_total 9824
_reflns_threshold_expression >2sigma(I)
_cod_data_source_file ic062031m-file005.cif
_cod_data_source_block mjs238m
_cod_depositor_comments
;
The following automatic conversions were performed:
'_symmetry_cell_setting' value 'Monoclinic' changed to 'monoclinic'
according to '/home/saulius/struct/CIF-dictionaries/cif_core.dic'
dictionary named 'cif_core.dic' version 2.4.1 from 2010-06-29.

Automatic conversion script
Id: cif_fix_enum 1527 2010-12-29 10:47:43Z saulius 
;
_cod_database_code 4307533

loop_
_symmetry_equiv_pos_as_xyz
'x, y, z'
'-x, y, -z+1/2'
'x+1/2, y+1/2, z'
'-x+1/2, y+1/2, -z+1/2'
'-x, -y, -z'
'x, -y, z-1/2'
'-x+1/2, -y+1/2, -z'
'x+1/2, -y+1/2, z-1/2'

loop_
_atom_site_label
_atom_site_type_symbol
_atom_site_fract_x
_atom_site_fract_y
_atom_site_fract_z
_atom_site_U_iso_or_equiv
_atom_site_adp_type
_atom_site_occupancy
_atom_site_symmetry_multiplicity
_atom_site_calc_flag
_atom_site_refinement_flags
_atom_site_disorder_assembly
_atom_site_disorder_group
U1 U 0.124067(7) 0.20069(4) 0.374984(16) 0.03576(11) Uani 1 1 d . . .
Cl1 Cl 0.11948(5) 0.4038(2) 0.44941(10) 0.0474(6) Uani 1 1 d . . .
Cl2 Cl 0.12868(5) -0.0037(2) 0.30038(11) 0.0499(7) Uani 1 1 d . . .
P1 P 0.17397(5) 0.4702(2) 0.31524(11) 0.0461(7) Uani 1 1 d . . .
P2 P 0.07583(6) -0.0714(2) 0.43728(11) 0.0459(7) Uani 1 1 d . . .
O1 O 0.16093(11) 0.1389(5) 0.4168(2) 0.0397(16) Uani 1 1 d . . .
O2 O 0.08740(13) 0.2610(5) 0.3332(3) 0.0504(19) Uani 1 1 d . . .
O3 O 0.14993(12) 0.3724(5) 0.3350(2) 0.0406(16) Uani 1 1 d . . .
O4 O 0.09834(13) 0.0283(6) 0.4156(2) 0.0483(17) Uani 1 1 d . . .
C1 C 0.1996(2) 0.3493(9) 0.2873(5) 0.061(3) Uani 1 1 d . . .
H1 H 0.2146 0.4145 0.2749 0.074 Uiso 1 1 calc R . .
C2 C 0.1811(3) 0.2590(8) 0.2394(5) 0.059(3) Uani 1 1 d . . .
H2A H 0.1700 0.3282 0.2118 0.070 Uiso 1 1 calc R . .
H2B H 0.1653 0.1974 0.2503 0.070 Uiso 1 1 calc R . .
C3 C 0.2031(2) 0.1557(9) 0.2160(5) 0.076(4) Uani 1 1 d . . .
H3A H 0.1905 0.0982 0.1861 0.092 Uiso 1 1 calc R . .
H3B H 0.2182 0.2168 0.2030 0.092 Uiso 1 1 calc R . .
C4 C 0.2210(3) 0.0475(12) 0.2597(6) 0.102(6) Uani 1 1 d . . .
H4A H 0.2059 -0.0178 0.2711 0.122 Uiso 1 1 calc R . .
H4B H 0.2352 -0.0158 0.2454 0.122 Uiso 1 1 calc R . .
C5 C 0.2398(3) 0.1362(12) 0.3071(6) 0.095(5) Uani 1 1 d . . .
H5A H 0.2560 0.1948 0.2959 0.114 Uiso 1 1 calc R . .
H5B H 0.2506 0.0662 0.3347 0.114 Uiso 1 1 calc R . .
C6 C 0.2192(2) 0.2424(8) 0.3306(5) 0.064(4) Uani 1 1 d . . .
H6A H 0.2326 0.3021 0.3590 0.076 Uiso 1 1 calc R . .
H6B H 0.2049 0.1834 0.3461 0.076 Uiso 1 1 calc R . .
C7 C 0.1522(2) 0.6010(9) 0.2643(4) 0.051(3) Uani 1 1 d . . .
H7 H 0.1472 0.6885 0.2840 0.061 Uiso 1 1 calc R . .
C8 C 0.1202(2) 0.5375(9) 0.2331(4) 0.052(3) Uani 1 1 d . . .
H8A H 0.1085 0.5005 0.2580 0.063 Uiso 1 1 calc R . .
H8B H 0.1237 0.4533 0.2110 0.063 Uiso 1 1 calc R . .
C9 C 0.1009(2) 0.6608(9) 0.1973(4) 0.061(3) Uani 1 1 d . . .
H9A H 0.0813 0.6174 0.1759 0.073 Uiso 1 1 calc R . .
H9B H 0.0953 0.7393 0.2197 0.073 Uiso 1 1 calc R . .
C10 C 0.1197(3) 0.7305(10) 0.1602(5) 0.072(4) Uani 1 1 d . . .
H10A H 0.1224 0.6552 0.1343 0.087 Uiso 1 1 calc R . .
H10B H 0.1076 0.8138 0.1406 0.087 Uiso 1 1 calc R . .
C11 C 0.1522(3) 0.7880(11) 0.1908(5) 0.078(4) Uani 1 1 d . . .
H11A H 0.1495 0.8731 0.2130 0.093 Uiso 1 1 calc R . .
H11B H 0.1639 0.8229 0.1654 0.093 Uiso 1 1 calc R . .
C12 C 0.1712(2) 0.6638(8) 0.2260(4) 0.048(3) Uani 1 1 d . . .
H12A H 0.1912 0.7046 0.2465 0.058 Uiso 1 1 calc R . .
H12B H 0.1757 0.5829 0.2035 0.058 Uiso 1 1 calc R . .
C13 C 0.19813(18) 0.5759(9) 0.3715(4) 0.044(3) Uani 1 1 d . . .
H13 H 0.2080 0.5017 0.3988 0.053 Uiso 1 1 calc R . .
C14 C 0.2253(2) 0.6665(10) 0.3574(5) 0.069(4) Uani 1 1 d . . .
H14A H 0.2388 0.5984 0.3433 0.083 Uiso 1 1 calc R . .
H14B H 0.2165 0.7403 0.3298 0.083 Uiso 1 1 calc R . .
C15 C 0.2449(2) 0.7459(10) 0.4057(5) 0.082(5) Uani 1 1 d . . .
H15A H 0.2612 0.8054 0.3954 0.098 Uiso 1 1 calc R . .
H15B H 0.2553 0.6716 0.4319 0.098 Uiso 1 1 calc R . .
C16 C 0.2243(2) 0.8504(9) 0.4313(5) 0.069(4) Uani 1 1 d . . .
H16A H 0.2374 0.8957 0.4636 0.083 Uiso 1 1 calc R . .
H16B H 0.2155 0.9311 0.4065 0.083 Uiso 1 1 calc R . .
C17 C 0.1970(2) 0.7607(8) 0.4452(4) 0.054(3) Uani 1 1 d . . .
H17A H 0.2059 0.6874 0.4730 0.065 Uiso 1 1 calc R . .
H17B H 0.1836 0.8294 0.4592 0.065 Uiso 1 1 calc R . .
C18 C 0.17726(18) 0.6797(9) 0.3971(4) 0.053(3) Uani 1 1 d . . .
H18A H 0.1665 0.7532 0.3708 0.063 Uiso 1 1 calc R . .
H18B H 0.1612 0.6194 0.4078 0.063 Uiso 1 1 calc R . .
C19 C 0.0499(2) 0.0457(9) 0.4664(4) 0.055(3) Uani 1 1 d . . .
H19 H 0.0359 -0.0216 0.4802 0.066 Uiso 1 1 calc R . .
C20 C 0.0694(2) 0.1405(9) 0.5140(4) 0.059(3) Uani 1 1 d . . .
H20A H 0.0816 0.0734 0.5412 0.071 Uiso 1 1 calc R . .
H20B H 0.0842 0.2051 0.5015 0.071 Uiso 1 1 calc R . .
C21 C 0.0476(3) 0.2373(10) 0.5382(5) 0.072(4) Uani 1 1 d . . .
H21A H 0.0343 0.1720 0.5539 0.087 Uiso 1 1 calc R . .
H21B H 0.0603 0.2990 0.5667 0.087 Uiso 1 1 calc R . .
C22 C 0.0267(3) 0.3384(12) 0.4973(6) 0.098(5) Uani 1 1 d . . .
H22A H 0.0397 0.4121 0.4847 0.118 Uiso 1 1 calc R . .
H22B H 0.0122 0.3928 0.5139 0.118 Uiso 1 1 calc R . .
C23 C 0.0076(3) 0.2464(10) 0.4497(5) 0.078(4) Uani 1 1 d . . .
H23A H -0.0073 0.1814 0.4618 0.094 Uiso 1 1 calc R . .
H23B H -0.0046 0.3147 0.4229 0.094 Uiso 1 1 calc R . .
C24 C 0.0291(2) 0.1497(9) 0.4245(4) 0.059(3) Uani 1 1 d . . .
H24A H 0.0425 0.2149 0.4091 0.071 Uiso 1 1 calc R . .
H24B H 0.0161 0.0892 0.3959 0.071 Uiso 1 1 calc R . .
C25 C 0.09876(19) -0.1997(10) 0.4880(4) 0.051(3) Uani 1 1 d . . .
H25 H 0.1035 -0.2889 0.4688 0.061 Uiso 1 1 calc R . .
C26 C 0.1311(2) -0.1313(10) 0.5175(4) 0.063(3) Uani 1 1 d . . .
H26A H 0.1423 -0.0958 0.4916 0.076 Uiso 1 1 calc R . .
H26B H 0.1277 -0.0458 0.5391 0.076 Uiso 1 1 calc R . .
C27 C 0.1509(3) -0.2518(10) 0.5535(5) 0.076(4) Uani 1 1 d . . .
H27A H 0.1551 -0.3347 0.5316 0.091 Uiso 1 1 calc R . .
H27B H 0.1711 -0.2086 0.5723 0.091 Uiso 1 1 calc R . .
C28 C 0.1338(3) -0.3115(11) 0.5940(4) 0.073(3) Uani 1 1 d . . .
H28A H 0.1316 -0.2306 0.6183 0.088 Uiso 1 1 calc R . .
H28B H 0.1464 -0.3910 0.6150 0.088 Uiso 1 1 calc R . .
C29 C 0.1004(2) -0.3746(10) 0.5664(4) 0.065(3) Uani 1 1 d . . .
H29A H 0.1027 -0.4636 0.5456 0.078 Uiso 1 1 calc R . .
H29B H 0.0896 -0.4048 0.5936 0.078 Uiso 1 1 calc R . .
C30 C 0.0808(2) -0.2587(9) 0.5304(4) 0.053(3) Uani 1 1 d . . .
H30A H 0.0765 -0.1745 0.5517 0.064 Uiso 1 1 calc R . .
H30B H 0.0606 -0.3030 0.5118 0.064 Uiso 1 1 calc R . .
C31 C 0.05152(18) -0.1810(9) 0.3824(4) 0.045(2) Uani 1 1 d . . .
H31 H 0.0397 -0.1079 0.3563 0.054 Uiso 1 1 calc R . .
C32 C 0.07183(19) -0.2756(9) 0.3530(4) 0.047(3) Uani 1 1 d . . .
H32A H 0.0858 -0.2090 0.3393 0.056 Uiso 1 1 calc R . .
H32B H 0.0850 -0.3456 0.3780 0.056 Uiso 1 1 calc R . .
C33 C 0.05118(19) -0.3623(9) 0.3072(4) 0.053(3) Uani 1 1 d . . .
H33A H 0.0646 -0.4243 0.2907 0.063 Uiso 1 1 calc R . .
H33B H 0.0398 -0.2915 0.2805 0.063 Uiso 1 1 calc R . .
C34 C 0.02752(19) -0.4622(9) 0.3247(4) 0.051(3) Uani 1 1 d . . .
H34A H 0.0387 -0.5392 0.3491 0.061 Uiso 1 1 calc R . .
H34B H 0.0142 -0.5124 0.2937 0.061 Uiso 1 1 calc R . .
C35 C 0.0066(2) -0.3674(11) 0.3530(4) 0.064(3) Uani 1 1 d . . .
H35A H -0.0061 -0.2973 0.3275 0.077 Uiso 1 1 calc R . .
H35B H -0.0077 -0.4338 0.3658 0.077 Uiso 1 1 calc R . .
C36 C 0.0265(2) -0.2811(10) 0.3992(4) 0.051(3) Uani 1 1 d . . .
H36A H 0.0372 -0.3517 0.4266 0.062 Uiso 1 1 calc R . .
H36B H 0.0127 -0.2177 0.4146 0.062 Uiso 1 1 calc R . .
C1S C 0.9403(2) 0.1296(9) 0.2868(4) 0.060(3) Uani 1 1 d . . .
C2S C 0.1896(3) 0.7428(9) 0.0318(4) 0.063(3) Uani 1 1 d . . .
Cl1S Cl 0.97999(11) 0.0824(5) 0.2662(2) 0.0560(15) Uiso 0.498(3) 1 d P . 1
Cl3S Cl 0.94655(11) 0.0054(5) 0.3466(2) 0.0511(15) Uiso 0.498(3) 1 d P . 1
Cl5S Cl 0.94954(11) 0.3169(5) 0.3139(2) 0.0446(13) Uiso 0.498(3) 1 d P . 1
Cl2S Cl 0.95869(11) -0.0286(5) 0.2904(2) 0.0514(15) Uiso 0.502(3) 1 d P . 2
Cl4S Cl 0.91467(12) 0.1388(5) 0.3344(2) 0.0649(17) Uiso 0.502(3) 1 d P . 2
Cl6S Cl 0.95977(10) 0.2975(5) 0.28899(19) 0.0430(12) Uiso 0.502(3) 1 d P . 2
Cl7S Cl 0.20829(10) 0.9236(5) 0.0433(2) 0.0374(13) Uiso 0.478(4) 1 d P A 3
Cl9S Cl 0.20979(11) 0.6039(6) 0.0230(2) 0.0499(15) Uiso 0.478(4) 1 d P A 3
Cl11 Cl 0.16517(13) 0.7248(6) 0.0780(2) 0.0658(18) Uiso 0.478(4) 1 d P A 3
Cl8S Cl 0.22732(11) 0.6903(5) 0.01015(18) 0.0547(14) Uiso 0.522(4) 1 d P . 4
Cl10 Cl 0.19313(10) 0.5814(5) 0.08499(19) 0.0527(15) Uiso 0.522(4) 1 d P A 4
Cl12 Cl 0.20026(10) 0.9019(5) 0.07211(19) 0.0395(12) Uiso 0.522(4) 1 d P A 4

loop_
_atom_site_aniso_label
_atom_site_aniso_U_11
_atom_site_aniso_U_22
_atom_site_aniso_U_33
_atom_site_aniso_U_23
_atom_site_aniso_U_13
_atom_site_aniso_U_12
U1 0.01942(15) 0.02720(16) 0.0676(2) 0.0108(2) 0.02388(14) 0.00116(16)
Cl1 0.0391(13) 0.0276(12) 0.085(2) 0.0080(12) 0.0346(13) 0.0021(10)
Cl2 0.0353(13) 0.0393(13) 0.084(2) 0.0024(13) 0.0311(13) 0.0006(10)
P1 0.0384(14) 0.0290(13) 0.085(2) 0.0301(13) 0.0419(15) 0.0170(10)
P2 0.0457(15) 0.0295(14) 0.077(2) -0.0053(13) 0.0432(15) -0.0138(11)
O1 0.025(3) 0.030(3) 0.067(5) 0.011(3) 0.017(3) 0.004(2)
O2 0.027(3) 0.046(4) 0.084(5) 0.005(3) 0.025(4) 0.013(2)
O3 0.029(3) 0.031(3) 0.067(5) 0.018(3) 0.023(3) 0.011(2)
O4 0.053(4) 0.037(4) 0.071(5) -0.012(3) 0.047(4) -0.017(3)
C1 0.058(7) 0.029(6) 0.126(10) 0.034(6) 0.077(7) 0.027(5)
C2 0.085(8) 0.021(6) 0.096(10) 0.024(5) 0.073(8) 0.026(5)
C3 0.095(8) 0.038(6) 0.131(11) 0.037(6) 0.094(8) 0.033(5)
C4 0.113(11) 0.053(8) 0.190(16) 0.064(9) 0.132(12) 0.056(7)
C5 0.072(9) 0.054(8) 0.194(16) 0.067(8) 0.096(10) 0.045(6)
C6 0.059(7) 0.031(6) 0.120(10) 0.042(5) 0.059(7) 0.028(4)
C7 0.055(6) 0.032(5) 0.081(8) 0.024(5) 0.046(6) 0.023(5)
C8 0.051(6) 0.046(6) 0.072(8) 0.022(5) 0.038(6) 0.026(5)
C9 0.070(7) 0.038(6) 0.079(8) 0.014(5) 0.026(7) 0.032(5)
C10 0.095(10) 0.034(6) 0.100(11) 0.049(6) 0.047(9) 0.039(6)
C11 0.097(10) 0.043(6) 0.110(11) 0.033(7) 0.056(9) 0.028(7)
C12 0.065(7) 0.019(5) 0.071(8) 0.024(4) 0.038(6) 0.014(4)
C13 0.024(5) 0.029(5) 0.084(8) 0.019(5) 0.023(5) 0.005(4)
C14 0.024(5) 0.060(8) 0.128(11) 0.057(7) 0.027(6) 0.006(5)
C15 0.025(6) 0.054(8) 0.171(14) 0.075(7) 0.033(8) 0.009(4)
C16 0.028(5) 0.032(6) 0.134(11) 0.041(6) -0.008(6) -0.002(4)
C17 0.032(6) 0.025(6) 0.106(10) 0.007(5) 0.016(6) 0.000(4)
C18 0.022(5) 0.032(6) 0.105(9) 0.008(6) 0.019(6) 0.006(4)
C19 0.060(7) 0.032(6) 0.094(9) -0.004(6) 0.059(7) -0.010(5)
C20 0.072(7) 0.031(6) 0.097(9) -0.013(5) 0.062(7) -0.015(5)
C21 0.107(10) 0.042(7) 0.095(10) -0.007(6) 0.079(9) -0.016(6)
C22 0.146(13) 0.065(9) 0.126(13) -0.005(9) 0.111(11) 0.018(8)
C23 0.102(10) 0.060(8) 0.105(11) 0.008(6) 0.084(9) 0.016(6)
C24 0.071(7) 0.038(6) 0.090(9) 0.000(5) 0.061(7) 0.009(5)
C25 0.049(6) 0.031(5) 0.083(8) 0.005(6) 0.037(5) -0.015(5)
C26 0.052(7) 0.046(6) 0.096(9) 0.002(6) 0.027(6) -0.022(5)
C27 0.067(8) 0.044(7) 0.117(11) 0.019(6) 0.022(8) -0.019(5)
C28 0.092(9) 0.040(6) 0.083(9) 0.004(6) 0.015(7) -0.023(6)
C29 0.099(9) 0.042(6) 0.073(8) -0.004(6) 0.055(7) -0.024(6)
C30 0.063(7) 0.037(6) 0.072(9) -0.022(5) 0.041(7) -0.029(4)
C31 0.036(5) 0.033(5) 0.075(7) -0.007(5) 0.029(5) -0.005(4)
C32 0.026(5) 0.033(5) 0.086(9) -0.017(5) 0.024(6) -0.010(4)
C33 0.032(5) 0.038(6) 0.090(9) -0.017(5) 0.017(6) -0.001(4)
C34 0.026(5) 0.034(5) 0.083(8) 0.002(5) -0.005(5) -0.013(4)
C35 0.034(6) 0.072(7) 0.090(9) 0.004(6) 0.021(6) -0.019(5)
C36 0.029(5) 0.057(6) 0.075(8) -0.006(6) 0.027(5) -0.017(5)
C1S 0.105(9) 0.043(6) 0.057(7) -0.015(5) 0.071(7) -0.015(5)
C2S 0.088(8) 0.051(7) 0.075(8) -0.028(5) 0.069(7) -0.037(5)

loop_
_atom_type_symbol
_atom_type_description
_atom_type_scat_dispersion_real
_atom_type_scat_dispersion_imag
_atom_type_scat_source
C C 0.0033 0.0016 'International Tables Vol C Tables 4.2.6.8 and 6.1.1.4'
Cl Cl 0.1484 0.1585 'International Tables Vol C Tables 4.2.6.8 and 6.1.1.4'
O O 0.0106 0.0060 'International Tables Vol C Tables 4.2.6.8 and 6.1.1.4'
P P 0.1023 0.0942 'International Tables Vol C Tables 4.2.6.8 and 6.1.1.4'
U U -9.6767 9.6646 'International Tables Vol C Tables 4.2.6.8 and 6.1.1.4'
H H 0.0000 0.0000 'International Tables Vol C Tables 4.2.6.8 and 6.1.1.4'

loop_
_geom_angle_atom_site_label_1
_geom_angle_atom_site_label_2
_geom_angle_atom_site_label_3
_geom_angle
_geom_angle_site_symmetry_1
_geom_angle_site_symmetry_3
_geom_angle_publ_flag
O2 U1 O1 179.6(3) . . ?
O2 U1 O3 89.7(2) . . ?
O1 U1 O3 90.4(2) . . ?
O2 U1 O4 90.6(2) . . ?
O1 U1 O4 89.3(2) . . ?
O3 U1 O4 179.7(2) . . ?
O2 U1 Cl1 91.02(19) . . ?
O1 U1 Cl1 89.34(18) . . ?
O3 U1 Cl1 90.45(15) . . ?
O4 U1 Cl1 89.39(14) . . ?
O2 U1 Cl2 89.0(2) . . ?
O1 U1 Cl2 90.60(18) . . ?
O3 U1 Cl2 89.64(14) . . ?
O4 U1 Cl2 90.51(14) . . ?
Cl1 U1 Cl2 179.89(7) . . ?
O3 P1 C1 109.4(3) . . ?
O3 P1 C13 109.4(4) . . ?
C1 P1 C13 109.1(5) . . ?
O3 P1 C7 108.7(3) . . ?
C1 P1 C7 110.4(4) . . ?
C13 P1 C7 109.8(4) . . ?
O4 P2 C31 109.1(4) . . ?
O4 P2 C19 109.8(3) . . ?
C31 P2 C19 108.8(4) . . ?
O4 P2 C25 109.6(4) . . ?
C31 P2 C25 109.4(4) . . ?
C19 P2 C25 110.0(5) . . ?
P1 O3 U1 167.3(3) . . ?
P2 O4 U1 169.7(4) . . ?
C2 C1 C6 110.4(7) . . ?
C2 C1 P1 112.2(7) . . ?
C6 C1 P1 111.0(7) . . ?
C1 C2 C3 111.9(9) . . ?
C4 C3 C2 109.4(8) . . ?
C5 C4 C3 110.1(9) . . ?
C4 C5 C6 112.7(10) . . ?
C5 C6 C1 111.4(9) . . ?
C8 C7 C12 110.9(8) . . ?
C8 C7 P1 112.7(6) . . ?
C12 C7 P1 115.3(6) . . ?
C7 C8 C9 110.2(7) . . ?
C10 C9 C8 111.2(7) . . ?
C11 C10 C9 112.5(10) . . ?
C10 C11 C12 111.1(8) . . ?
C11 C12 C7 110.2(7) . . ?
C14 C13 C18 110.8(7) . . ?
C14 C13 P1 113.8(7) . . ?
C18 C13 P1 111.1(6) . . ?
C15 C14 C13 111.1(9) . . ?
C14 C15 C16 111.5(8) . . ?
C17 C16 C15 110.5(7) . . ?
C18 C17 C16 111.6(9) . . ?
C17 C18 C13 111.0(7) . . ?
C24 C19 C20 110.0(7) . . ?
C24 C19 P2 111.8(7) . . ?
C20 C19 P2 111.2(6) . . ?
C21 C20 C19 110.8(8) . . ?
C22 C21 C20 112.3(9) . . ?
C21 C22 C23 110.9(9) . . ?
C24 C23 C22 111.8(10) . . ?
C23 C24 C19 110.8(8) . . ?
C26 C25 C30 109.5(8) . . ?
C26 C25 P2 112.1(6) . . ?
C30 C25 P2 115.1(6) . . ?
C27 C26 C25 109.4(7) . . ?
C28 C27 C26 111.2(9) . . ?
C27 C28 C29 111.9(9) . . ?
C30 C29 C28 111.1(8) . . ?
C29 C30 C25 110.6(8) . . ?
C32 C31 C36 110.7(7) . . ?
C32 C31 P2 112.2(6) . . ?
C36 C31 P2 113.7(6) . . ?
C33 C32 C31 111.0(7) . . ?
C32 C33 C34 112.6(8) . . ?
C33 C34 C35 110.3(7) . . ?
C36 C35 C34 111.2(7) . . ?
C35 C36 C31 112.3(8) . . ?
Cl2S C1S Cl6S 121.6(7) . . ?
Cl2S C1S Cl5S 136.1(7) . . ?
Cl6S C1S Cl5S 28.9(2) . . ?
Cl2S C1S Cl4S 111.9(5) . . ?
Cl6S C1S Cl4S 108.3(5) . . ?
Cl5S C1S Cl4S 79.4(4) . . ?
Cl2S C1S Cl3S 57.7(4) . . ?
Cl6S C1S Cl3S 121.3(6) . . ?
Cl5S C1S Cl3S 104.5(5) . . ?
Cl4S C1S Cl3S 57.7(3) . . ?
Cl2S C1S Cl1S 51.3(3) . . ?
Cl6S C1S Cl1S 74.6(4) . . ?
Cl5S C1S Cl1S 100.0(5) . . ?
Cl4S C1S Cl1S 153.9(7) . . ?
Cl3S C1S Cl1S 98.1(5) . . ?
Cl9S C2S Cl12 130.4(8) . . ?
Cl9S C2S Cl7S 118.8(6) . . ?
Cl12 C2S Cl7S 30.0(2) . . ?
Cl9S C2S Cl11 118.3(6) . . ?
Cl12 C2S Cl11 77.8(4) . . ?
Cl7S C2S Cl11 106.9(5) . . ?
Cl9S C2S Cl8S 38.1(3) . . ?
Cl12 C2S Cl8S 104.5(5) . . ?
Cl7S C2S Cl8S 83.1(4) . . ?
Cl11 C2S Cl8S 149.8(7) . . ?
Cl9S C2S Cl10 64.9(4) . . ?
Cl12 C2S Cl10 102.1(6) . . ?
Cl7S C2S Cl10 125.7(7) . . ?
Cl11 C2S Cl10 55.0(3) . . ?
Cl8S C2S Cl10 95.9(5) . . ?
C1S Cl1S Cl1S 165.9(4) . 2_755 ?
C2S Cl8S Cl8S 139.7(4) . 7_565 ?

loop_
_geom_bond_atom_site_label_1
_geom_bond_atom_site_label_2
_geom_bond_distance
_geom_bond_site_symmetry_2
_geom_bond_publ_flag
U1 O2 1.768(6) . ?
U1 O1 1.778(5) . ?
U1 O3 2.278(5) . ?
U1 O4 2.288(5) . ?
U1 Cl1 2.667(2) . ?
U1 Cl2 2.679(2) . ?
P1 O3 1.535(5) . ?
P1 C1 1.813(8) . ?
P1 C13 1.820(9) . ?
P1 C7 1.825(9) . ?
P2 O4 1.520(5) . ?
P2 C31 1.818(9) . ?
P2 C19 1.819(8) . ?
P2 C25 1.826(9) . ?
C1 C2 1.520(13) . ?
C1 C6 1.543(12) . ?
C2 C3 1.545(10) . ?
C3 C4 1.532(14) . ?
C4 C5 1.509(16) . ?
C5 C6 1.523(12) . ?
C7 C8 1.528(12) . ?
C7 C12 1.534(10) . ?
C8 C9 1.536(11) . ?
C9 C10 1.530(12) . ?
C10 C11 1.523(14) . ?
C11 C12 1.527(12) . ?
C13 C14 1.541(10) . ?
C13 C18 1.545(10) . ?
C14 C15 1.494(15) . ?
C15 C16 1.540(13) . ?
C16 C17 1.538(11) . ?
C17 C18 1.502(12) . ?
C19 C24 1.531(12) . ?
C19 C20 1.550(12) . ?
C20 C21 1.519(11) . ?
C21 C22 1.501(15) . ?
C22 C23 1.531(16) . ?
C23 C24 1.522(11) . ?
C25 C26 1.543(12) . ?
C25 C30 1.576(11) . ?
C26 C27 1.529(13) . ?
C27 C28 1.514(13) . ?
C28 C29 1.550(13) . ?
C29 C30 1.498(12) . ?
C31 C32 1.542(10) . ?
C31 C36 1.543(10) . ?
C32 C33 1.501(11) . ?
C33 C34 1.504(10) . ?
C34 C35 1.542(12) . ?
C35 C36 1.492(12) . ?
C1S Cl2S 1.600(10) . ?
C1S Cl6S 1.701(9) . ?
C1S Cl5S 1.802(9) . ?
C1S Cl4S 1.850(9) . ?
C1S Cl3S 1.853(10) . ?
C1S Cl1S 1.966(10) . ?
C2S Cl9S 1.557(10) . ?
C2S Cl12 1.740(9) . ?
C2S Cl7S 1.783(9) . ?
C2S Cl11 1.785(10) . ?
C2S Cl8S 1.911(10) . ?
C2S Cl10 1.956(11) . ?
Cl1S Cl1S 2.103(9) 2_755 ?
Cl8S Cl8S 2.402(9) 7_565 ?
